data_1527676
loop_
_publ_author_name
'Koskenlinna, M.'
'Valkonen, J.'

_publ_section_title
;
 The crystal structure of manganese(II) selenite monodeuterate
;
_journal_name_full 'Acta Chemica Scandinavica, Series A: (28,1974-)'
_journal_page_first 752
_journal_page_last 754
_journal_volume 31
_journal_year 1977
_chemical_formula_sum 'D2 Mn O4 Se'
_chemical_name_systematic 'Mn (Se O3) (D2 O)'
_space_group_IT_number 62
_symmetry_space_group_name_Hall '-P 2ac 2n'
_symmetry_space_group_name_H-M 'P n m a'
_cell_angle_alpha 90
_cell_angle_beta 90
_cell_angle_gamma 90
_cell_formula_units_Z 4
_cell_length_a 13.179
_cell_length_b 5.826
_cell_length_c 4.933
_cell_volume 378.760
_citation_journal_id_ASTM ACAPCT
_cod_data_source_file Koskenlinna_ACAPCT_1977_790.cif
_cod_data_source_block D2Mn1O4Se1
_cod_original_cell_volume 378.76
_cod_original_formula_sum 'D2 Mn1 O4 Se1'
_cod_database_code 1527676

loop_
_symmetry_equiv_pos_as_xyz
x,y,z
-x+1/2,-y,z+1/2
x+1/2,-y+1/2,-z+1/2
-x,y+1/2,-z
-x,-y,-z
x-1/2,y,-z-1/2
-x-1/2,y-1/2,z-1/2
x,-y-1/2,z

loop_
_atom_site_label
_atom_site_type_symbol
_atom_site_fract_x
_atom_site_fract_y
_atom_site_fract_z
_atom_site_occupancy
_atom_site_U_iso_or_equiv
Se1 Se+4 0.4018 0.75 0.0247 1 0.0
O2 O-2 0.1671 0.0303 0.3824 1 0.0
O1 O-2 0.3632 0.75 0.3489 1 0.0
Mn1 Mn+2 0.7683 0.25 0.3985 1 0.0
O3 O-2 0.8908 0.25 0.0918 1 0.0
